data_7123308
loop_
_publ_author_name
'Toda, Yasunori'
'Tanaka, Shoya'
'Gomyou, Shuto'
'Kikuchi, Ayaka'
'Suga, Hiroyuki'

_publ_section_title
;
 4-Hydroxymethyl-Substituted Oxazolidinone Synthesis by
 Tetraarylphosphonium Salt-Catalyzed Reactions of Glycidols with
 Isocyanates
;
_journal_name_full 'Chemical Communications'
_journal_paper_doi 10.1039/C9CC01983A
_journal_year 2019
_chemical_formula_sum 'C11 H13 N O3'
_chemical_formula_weight 207.22
_space_group_crystal_system orthorhombic
_space_group_IT_number 33
_space_group_name_Hall 'P 2c -2n'
_space_group_name_H-M_alt 'P n a 21'
_symmetry_space_group_name_Hall 'P 2c -2n'
_symmetry_space_group_name_H-M 'P n a 21'
_atom_sites_solution_hydrogens geom
_atom_sites_solution_primary direct
_atom_sites_solution_secondary difmap
_audit_update_record
;
2019-02-19 deposited with the CCDC.    2019-04-17 downloaded from the CCDC.
;
_cell_angle_alpha 90
_cell_angle_beta 90
_cell_angle_gamma 90
_cell_formula_units_Z 4
_cell_length_a 14.2939(14)
_cell_length_b 12.2676(12)
_cell_length_c 5.9589(6)
_cell_measurement_reflns_used 146
_cell_measurement_temperature 88.(2)
_cell_measurement_theta_max 22.1346
_cell_measurement_theta_min 3.7250
_cell_volume 1044.90(18)
_computing_cell_refinement 'APEX2 v2010.11-3 (Bruker AXS)'
_computing_data_collection 'Bruker Instrument Service v2010.11.0.0'
_computing_data_reduction 'SAINT V7.68A (Bruker AXS, 2009)'
_computing_structure_refinement 'SHELXL-97 (Sheldrick, 2008)'
_computing_structure_solution 'SHELXS-97 (Sheldrick, 2008)'
_diffrn_ambient_temperature 88.(2)
_diffrn_detector_area_resol_mean 8.3333
_diffrn_measured_fraction_theta_full 0.997
_diffrn_measured_fraction_theta_max 0.997
_diffrn_measurement_device_type 'Bruker SMART APEX2'
_diffrn_measurement_method \w
_diffrn_radiation_type MoK\a
_diffrn_radiation_wavelength 0.71073
_diffrn_reflns_av_R_equivalents 0.0159
_diffrn_reflns_av_sigmaI/netI 0.0180
_diffrn_reflns_limit_h_max 12
_diffrn_reflns_limit_h_min -16
_diffrn_reflns_limit_k_max 14
_diffrn_reflns_limit_k_min -14
_diffrn_reflns_limit_l_max 6
_diffrn_reflns_limit_l_min -7
_diffrn_reflns_number 4740
_diffrn_reflns_theta_full 24.98
_diffrn_reflns_theta_max 24.98
_diffrn_reflns_theta_min 2.19
_exptl_absorpt_coefficient_mu 0.096
_exptl_absorpt_correction_T_max 0.975
_exptl_absorpt_correction_T_min 0.964
_exptl_absorpt_correction_type multi-scan
_exptl_absorpt_process_details 'SADABS V2008/1 (Bruker AXS)'
_exptl_crystal_colour clear
_exptl_crystal_density_diffrn 1.317
_exptl_crystal_density_method 'not measured'
_exptl_crystal_description block
_exptl_crystal_F_000 440
_exptl_crystal_size_max 0.645
_exptl_crystal_size_mid 0.321
_exptl_crystal_size_min 0.266
_refine_diff_density_max 0.201
_refine_diff_density_min -0.150
_refine_ls_abs_structure_details 'Flack H D (1983), Acta Cryst. A39, 876-881'
_refine_ls_abs_structure_Flack 1.4(15)
_refine_ls_extinction_method none
_refine_ls_goodness_of_fit_ref 1.298
_refine_ls_hydrogen_treatment mixed
_refine_ls_matrix_type full
_refine_ls_number_parameters 138
_refine_ls_number_reflns 1731
_refine_ls_number_restraints 1
_refine_ls_restrained_S_all 1.298
_refine_ls_R_factor_all 0.0421
_refine_ls_R_factor_gt 0.0359
_refine_ls_shift/su_max 0.016
_refine_ls_shift/su_mean 0.003
_refine_ls_structure_factor_coef Fsqd
_refine_ls_weighting_details 'calc w=1/[\s^2^(Fo^2^)+(0.0506P)^2^+0.0000P] where P=(Fo^2^+2Fc^2^)/3'
_refine_ls_weighting_scheme calc
_refine_ls_wR_factor_gt 0.0954
_refine_ls_wR_factor_ref 0.0999
_reflns_number_gt 1528
_reflns_number_total 1731
_reflns_threshold_expression >2sigma(I)
_cod_data_source_file c9cc01983a2.cif
_cod_data_source_block I_CCDC1
_cod_database_code 7123308

loop_
_space_group_symop_operation_xyz
'x, y, z'
'-x, -y, z+1/2'
'-x+1/2, y+1/2, z+1/2'
'x+1/2, -y+1/2, z'

loop_
_atom_site_type_symbol
_atom_site_label
_atom_site_fract_x
_atom_site_fract_y
_atom_site_fract_z
_atom_site_U_iso_or_equiv
_atom_site_adp_type
_atom_site_calc_flag
_atom_site_refinement_flags
_atom_site_occupancy
O O1 0.21824(10) 0.05648(12) 0.4689(3) 0.0728(5) Uani d . 1
H H1 0.2224 0.0024 0.5548 0.109 Uiso calc R 1
O O2 0.25814(12) 0.38962(13) 0.2785(4) 0.0760(5) Uani d . 1
O O3 0.26757(12) 0.23850(13) 0.0750(3) 0.0751(5) Uani d . 1
N N1 0.14590(12) 0.25585(12) 0.3002(3) 0.0514(4) Uani d . 1
C C1 0.10132(16) -0.04974(17) 0.2717(5) 0.0728(7) Uani d . 1
H H1A 0.141 -0.0652 0.1415 0.109 Uiso calc R 1
H H1B 0.0357 -0.0474 0.2245 0.109 Uiso calc R 1
H H1C 0.1096 -0.1071 0.3845 0.109 Uiso calc R 1
C C2 0.12847(13) 0.05894(15) 0.3712(4) 0.0508(5) Uani d . 1
H H2 0.082 0.0781 0.4904 0.061 Uiso calc R 1
C C3 0.12955(15) 0.14936(16) 0.1993(3) 0.0548(5) Uani d . 1
H H3 0.0692 0.15 0.1143 0.066 Uiso calc R 1
C C4 0.08567(13) 0.30199(14) 0.4650(4) 0.0478(5) Uani d . 1
C C5 -0.01037(14) 0.29323(17) 0.4399(5) 0.0626(6) Uani d . 1
H H5 -0.0359 0.2582 0.3115 0.075 Uiso calc R 1
C C6 -0.06902(17) 0.33579(19) 0.6031(6) 0.0774(8) Uani d . 1
H H6 -0.1349 0.3285 0.5881 0.093 Uiso calc R 1
C C7 -0.03206(18) 0.38862(19) 0.7871(5) 0.0766(7) Uani d . 1
H H7 -0.0725 0.4186 0.8977 0.092 Uiso calc R 1
C C8 0.22554(15) 0.30268(17) 0.2263(4) 0.0570(5) Uani d . 1
C C9 0.2122(2) 0.1435(2) 0.0349(4) 0.0812(8) Uani d . 1
H H9A 0.2495 0.0768 0.0617 0.097 Uiso calc R 1
H H9B 0.1894 0.1426 -0.122 0.097 Uiso calc R 1
C C10 0.12222(15) 0.35374(18) 0.6509(4) 0.0603(5) Uani d . 1
H H10 0.1881 0.3591 0.6697 0.072 Uiso calc R 1
C C11 0.06244(18) 0.39784(19) 0.8102(4) 0.0725(7) Uani d . 1
H H11 0.0876 0.4348 0.9366 0.087 Uiso calc R 1

loop_
_atom_site_aniso_label
_atom_site_aniso_U_11
_atom_site_aniso_U_22
_atom_site_aniso_U_33
_atom_site_aniso_U_12
_atom_site_aniso_U_13
_atom_site_aniso_U_23
O1 0.0763(10) 0.0637(9) 0.0785(11) -0.0100(7) -0.0263(9) 0.0107(9)
O2 0.0982(11) 0.0661(10) 0.0635(9) -0.0266(9) 0.0137(10) 0.0030(9)
O3 0.0906(12) 0.0747(10) 0.0600(10) -0.0028(9) 0.0262(9) -0.0011(9)
N1 0.0614(9) 0.0435(8) 0.0493(9) 0.0007(7) 0.0044(9) -0.0019(8)
C1 0.0718(13) 0.0561(12) 0.0904(17) -0.0077(11) -0.0146(15) -0.0117(13)
C2 0.0490(10) 0.0484(10) 0.0550(12) -0.0047(8) 0.0038(9) -0.0035(10)
C3 0.0623(12) 0.0522(11) 0.0499(13) 0.0060(10) -0.0072(9) -0.0068(10)
C4 0.0589(11) 0.0368(9) 0.0477(11) 0.0046(8) 0.0001(10) 0.0036(10)
C5 0.0587(12) 0.0544(12) 0.0747(17) 0.0037(10) -0.0039(12) -0.0021(12)
C6 0.0579(13) 0.0653(14) 0.109(2) 0.0125(11) 0.0138(15) 0.0083(17)
C7 0.0875(17) 0.0618(14) 0.0806(18) 0.0220(13) 0.0234(16) -0.0015(14)
C8 0.0686(13) 0.0582(12) 0.0440(12) 0.0010(11) 0.0046(10) 0.0069(11)
C9 0.126(2) 0.0625(14) 0.0546(16) 0.0016(14) 0.0294(15) -0.0028(12)
C10 0.0683(13) 0.0581(12) 0.0544(13) 0.0053(11) -0.0010(11) -0.0025(11)
C11 0.0927(17) 0.0649(14) 0.0597(15) 0.0100(12) 0.0063(14) -0.0099(12)

loop_
_atom_type_symbol
_atom_type_description
_atom_type_scat_dispersion_real
_atom_type_scat_dispersion_imag
_atom_type_scat_source
C C 0.0033 0.0016 'International Tables Vol C Tables 4.2.6.8 and 6.1.1.4'
H H 0.0000 0.0000 'International Tables Vol C Tables 4.2.6.8 and 6.1.1.4'
N N 0.0061 0.0033 'International Tables Vol C Tables 4.2.6.8 and 6.1.1.4'
O O 0.0106 0.0060 'International Tables Vol C Tables 4.2.6.8 and 6.1.1.4'

loop_
_geom_angle_atom_site_label_1
_geom_angle_atom_site_label_2
_geom_angle_atom_site_label_3
_geom_angle
C2 O1 H1 109.5
C8 O3 C9 110.11(17)
C8 N1 C4 124.49(16)
C8 N1 C3 112.50(17)
C4 N1 C3 122.97(16)
C2 C1 H1A 109.5
C2 C1 H1B 109.5
H1A C1 H1B 109.5
C2 C1 H1C 109.5
H1A C1 H1C 109.5
H1B C1 H1C 109.5
O1 C2 C3 106.65(15)
O1 C2 C1 112.17(17)
C3 C2 C1 112.64(18)
O1 C2 H2 108.4
C3 C2 H2 108.4
C1 C2 H2 108.4
N1 C3 C2 112.38(16)
N1 C3 C9 100.45(17)
C2 C3 C9 113.97(18)
N1 C3 H3 109.9
C2 C3 H3 109.9
C9 C3 H3 109.9
C10 C4 C5 119.8(2)
C10 C4 N1 120.53(18)
C5 C4 N1 119.6(2)
C4 C5 C6 119.6(2)
C4 C5 H5 120.2
C6 C5 H5 120.2
C7 C6 C5 120.2(2)
C7 C6 H6 119.9
C5 C6 H6 119.9
C11 C7 C6 119.9(2)
C11 C7 H7 120.0
C6 C7 H7 120.0
O2 C8 O3 121.4(2)
O2 C8 N1 128.3(2)
O3 C8 N1 110.35(18)
O3 C9 C3 106.33(18)
O3 C9 H9A 110.5
C3 C9 H9A 110.5
O3 C9 H9B 110.5
C3 C9 H9B 110.5
H9A C9 H9B 108.7
C4 C10 C11 119.7(2)
C4 C10 H10 120.1
C11 C10 H10 120.1
C7 C11 C10 120.6(2)
C7 C11 H11 119.7
C10 C11 H11 119.7

loop_
_geom_bond_atom_site_label_1
_geom_bond_atom_site_label_2
_geom_bond_distance
O1 C2 1.409(2)
O1 H1 0.84
O2 C8 1.205(2)
O3 C8 1.339(3)
O3 C9 1.428(3)
N1 C8 1.349(3)
N1 C4 1.423(3)
N1 C3 1.457(3)
C1 C2 1.510(3)
C1 H1A 0.98
C1 H1B 0.98
C1 H1C 0.98
C2 C3 1.510(3)
C2 H2 1.0
C3 C9 1.537(3)
C3 H3 1.0
C4 C10 1.380(3)
C4 C5 1.385(3)
C5 C6 1.386(4)
C5 H5 0.95
C6 C7 1.379(4)
C6 H6 0.95
C7 C11 1.362(3)
C7 H7 0.95
C9 H9A 0.99
C9 H9B 0.99
C10 C11 1.387(3)
C10 H10 0.95
C11 H11 0.95
